data_4518328
loop_
_publ_author_name
'Nallagonda, Rajender'
'Karimov, Rashad R.'

_publ_section_title
;
 Copper-Catalyzed Regio- and Diastereoselective Additions of
 Boron-Stabilized Carbanions to Heteroarenium Salts: Synthesis of
 Azaheterocycles Containing Contiguous Stereocenters
;
_journal_name_full 'ACS Catalysis'
_journal_page_first 248
_journal_page_last 254
_journal_paper_doi 10.1021/acscatal.0c04474
_journal_year 2020
_chemical_formula_sum 'C26 H32 B0 N2 O4 S'
_chemical_formula_weight 468.59
_space_group_crystal_system triclinic
_space_group_IT_number 2
_space_group_name_Hall '-P 1'
_space_group_name_H-M_alt 'P -1'
_atom_sites_solution_hydrogens geom
_atom_sites_solution_primary dual
_atom_sites_solution_secondary difmap
_cell_angle_alpha 104.1300(10)
_cell_angle_beta 93.9170(10)
_cell_angle_gamma 90.8970(10)
_cell_formula_units_Z 2
_cell_length_a 9.2929(4)
_cell_length_b 11.4055(5)
_cell_length_c 12.1564(5)
_cell_measurement_reflns_used 9259
_cell_measurement_temperature 110.(2)
_cell_measurement_theta_max 74.6598
_cell_measurement_theta_min 4.7703
_cell_volume 1245.86(9)
_computing_cell_refinement 'SAINT V8.38A (Bruker AXS Inc., 2017)'
_computing_data_collection 'Bruker Instrument Service, BIS, v6.2.6 (Bruker AXS Inc., 2017)'
_computing_data_reduction 'SAINT V8.38A (Bruker AXS Inc., 2017)'
_computing_molecular_graphics 'shelXle (C.B. Huebschle, rev 958)'
_computing_publication_material 'APEX3 v2018.1-0 (Bruker AXS Inc., 2017)'
_computing_structure_refinement 'SHELXL-2018/3 (Sheldrick, 2018)'
_computing_structure_solution 'SHELXT 2014/5 (Sheldrick, 2014)'
_diffrn_ambient_temperature 110.(2)
_diffrn_detector_area_resol_mean 7.3910
_diffrn_measured_fraction_theta_full 0.985
_diffrn_measured_fraction_theta_max 0.985
_diffrn_measurement_device_type 'Bruker D8 VENTURE'
_diffrn_measurement_method '\f and \w scans'
_diffrn_radiation_monochromator 'multilayer mirror'
_diffrn_radiation_type 'Cu K\a'
_diffrn_radiation_wavelength 1.54178
_diffrn_reflns_av_R_equivalents 0.0349
_diffrn_reflns_av_unetI/netI 0.0223
_diffrn_reflns_limit_h_max 11
_diffrn_reflns_limit_h_min -11
_diffrn_reflns_limit_k_max 14
_diffrn_reflns_limit_k_min -14
_diffrn_reflns_limit_l_max 15
_diffrn_reflns_limit_l_min -15
_diffrn_reflns_number 59108
_diffrn_reflns_theta_full 74.69
_diffrn_reflns_theta_max 74.69
_diffrn_reflns_theta_min 4.00
_diffrn_source 'microfocus sealed tube'
_diffrn_source_type 'Incoatec I\mS DIAMOND'
_exptl_absorpt_coefficient_mu 1.427
_exptl_absorpt_correction_T_max 0.58
_exptl_absorpt_correction_T_min 0.42
_exptl_absorpt_correction_type multi-scan
_exptl_absorpt_process_details
;
Krause, L., Herbst-Irmer, R., Sheldrick, G. M., Stalke, D. (2015).
"Comparison of silver and molybdenum microfocus X-ray sources for
single-crystal structure determination"
J. Appl. Cryst. 48, 3-10.
;
_exptl_crystal_density_diffrn 1.249
_exptl_crystal_density_method 'not measured'
_exptl_crystal_description rectangular
_exptl_crystal_F_000 500
_exptl_crystal_size_max 0.500
_exptl_crystal_size_mid 0.440
_exptl_crystal_size_min 0.430
_refine_diff_density_max 0.328
_refine_diff_density_min -0.382
_refine_ls_extinction_method none
_refine_ls_goodness_of_fit_ref 1.045
_refine_ls_hydrogen_treatment constr
_refine_ls_matrix_type full
_refine_ls_number_parameters 303
_refine_ls_number_reflns 5048
_refine_ls_number_restraints 0
_refine_ls_restrained_S_all 1.045
_refine_ls_R_factor_all 0.0361
_refine_ls_R_factor_gt 0.0360
_refine_ls_shift/su_max 0.000
_refine_ls_shift/su_mean 0.000
_refine_ls_structure_factor_coef Fsqd
_refine_ls_weighting_details 'w=1/[\s^2^(Fo^2^)+(0.0404P)^2^+0.4744P] where P=(Fo^2^+2Fc^2^)/3'
_refine_ls_weighting_scheme calc
_refine_ls_wR_factor_gt 0.0934
_refine_ls_wR_factor_ref 0.0935
_reflns_number_gt 5029
_reflns_number_total 5048
_reflns_threshold_expression 'I > 2\s(I)'
_cod_data_source_file cs0c04474_si_002.cif
_cod_data_source_block Rajender052920
_cod_depositor_comments
;
The following automatic conversions were performed:

data item '_exptl_absorpt_correction_type' value 'Multi-Scan' was
changed to 'multi-scan' in accordance with the
/home/data/users/saulius/crontab/automatic-downloads/rss-feeds/ACS/lib/dictionaries/cif_core.dic
dictionary named 'cif_core.dic' version 2.4.2 last updated on
2011-04-26.

Automatic conversion script
Id: cif_fix_values 7556 2019-12-06 15:28:31Z antanas 
;
_cod_database_code 4518328

loop_
_space_group_symop_operation_xyz
'x, y, z'
'-x, -y, -z'

loop_
_atom_site_type_symbol
_atom_site_label
_atom_site_fract_x
_atom_site_fract_y
_atom_site_fract_z
_atom_site_U_iso_or_equiv
_atom_site_adp_type
_atom_site_calc_flag
_atom_site_refinement_flags_adp
_atom_site_refinement_flags_occupancy
_atom_site_refinement_flags_posn
_atom_site_occupancy
_atom_site_disorder_assembly
_atom_site_disorder_group
S S1 0.21845(4) 0.21529(3) 0.45527(3) 0.04363(12) Uani d . . . 1 . .
B B1 0.37359(13) 0.48083(11) 0.23864(10) 0.0214(2) Uani d . . . 1 . .
N N1 0.14883(10) 0.77083(9) 0.32074(8) 0.0253(2) Uani d . . . 1 . .
C C1 0.38194(18) 1.06092(13) 0.77966(12) 0.0428(3) Uani d . . . 1 . .
H H1A 0.339284 1.137824 0.775223 0.064 Uiso calc U . R 1 . .
H H1B 0.480062 1.076302 0.816108 0.064 Uiso calc U . R 1 . .
H H1C 0.323153 1.020752 0.824514 0.064 Uiso calc U . R 1 . .
O O1 0.38678(10) 0.98468(8) 0.66722(8) 0.0337(2) Uani d . . . 1 . .
O O2 0.14611(10) 1.00108(8) 0.64437(8) 0.0336(2) Uani d . . . 1 . .
C C2 0.25771(13) 0.96028(10) 0.60558(10) 0.0270(2) Uani d . . . 1 . .
O O3 0.49448(8) 0.46226(7) 0.30126(6) 0.02467(18) Uani d . . . 1 . .
C C3 0.27130(12) 0.88062(10) 0.49458(10) 0.0253(2) Uani d . . . 1 . .
C C6 0.40935(12) 0.75349(10) 0.35272(11) 0.0272(2) Uani d . . . 1 . .
H H6 0.499985 0.730751 0.323866 0.033 Uiso calc U . R 1 . .
C C5 0.27404(12) 0.69560(10) 0.28446(9) 0.0240(2) Uani d . . . 1 . .
H H5 0.285608 0.694419 0.203013 0.029 Uiso calc U . R 1 . .
O O4 0.37219(9) 0.42223(7) 0.12611(7) 0.02682(19) Uani d . . . 1 . .
C C4 0.14978(13) 0.84991(10) 0.42250(10) 0.0250(2) Uani d . . . 1 . .
H H4 0.061927 0.886285 0.445581 0.03 Uiso calc U . R 1 . .
C C7 0.40742(13) 0.83534(10) 0.45198(11) 0.0276(2) Uani d . . . 1 . .
H H7 0.495557 0.864201 0.49509 0.033 Uiso calc U . R 1 . .
C C8 0.02001(13) 0.75225(11) 0.24245(10) 0.0291(3) Uani d . . . 1 . .
H H8A -0.058592 0.800312 0.280206 0.035 Uiso calc U . R 1 . .
H H8B -0.011293 0.665867 0.224273 0.035 Uiso calc U . R 1 . .
C C9 0.04412(13) 0.78807(11) 0.13287(10) 0.0300(3) Uani d . . . 1 . .
C C13 -0.01481(18) 0.76178(18) -0.06837(12) 0.0534(4) Uani d . . . 1 . .
H H13 -0.06758 0.719685 -0.136651 0.064 Uiso calc U . R 1 . .
C C26 0.55730(16) 0.33257(13) 0.00295(11) 0.0387(3) Uani d . . . 1 . .
H H26A 0.485904 0.29841 -0.060384 0.058 Uiso calc U . R 1 . .
H H26B 0.641551 0.281406 -0.002509 0.058 Uiso calc U . R 1 . .
H H26C 0.587173 0.414313 -0.000453 0.058 Uiso calc U . R 1 . .
C C25 0.42383(15) 0.21578(11) 0.11507(13) 0.0380(3) Uani d . . . 1 . .
H H25A 0.38462 0.220021 0.188707 0.057 Uiso calc U . R 1 . .
H H25B 0.497589 0.154421 0.102112 0.057 Uiso calc U . R 1 . .
H H25C 0.345977 0.194028 0.054445 0.057 Uiso calc U . R 1 . .
C C24 0.49098(13) 0.33811(10) 0.11499(10) 0.0259(2) Uani d . . . 1 . .
C C23 0.70501(14) 0.48537(13) 0.20484(13) 0.0372(3) Uani d . . . 1 . .
H H23A 0.657561 0.542507 0.166856 0.056 Uiso calc U . R 1 . .
H H23B 0.778385 0.442797 0.15742 0.056 Uiso calc U . R 1 . .
H H23C 0.750974 0.529553 0.278585 0.056 Uiso calc U . R 1 . .
C C22 0.66479(14) 0.30229(12) 0.27830(11) 0.0320(3) Uani d . . . 1 . .
H H22A 0.728259 0.344441 0.344267 0.048 Uiso calc U . R 1 . .
H H22B 0.721741 0.248552 0.223357 0.048 Uiso calc U . R 1 . .
H H22C 0.590578 0.25448 0.303064 0.048 Uiso calc U . R 1 . .
C C21 0.59335(12) 0.39413(10) 0.22295(9) 0.0237(2) Uani d . . . 1 . .
C C20 0.06433(13) 0.36157(12) 0.37674(10) 0.0299(3) Uani d . . . 1 . .
H H20 -0.013974 0.395297 0.341944 0.036 Uiso calc U . R 1 . .
C C19 0.06140(14) 0.24643(13) 0.38874(11) 0.0358(3) Uani d . . . 1 . .
H H19 -0.017805 0.190461 0.36338 0.043 Uiso calc U . R 1 . .
C C18 0.28853(14) 0.35814(12) 0.46669(12) 0.0354(3) Uani d . . . 1 . .
H H18 0.381808 0.385738 0.501013 0.042 Uiso calc U . R 1 . .
C C17 0.19582(12) 0.42719(10) 0.42122(9) 0.0235(2) Uani d . . . 1 . .
C C16 0.22848(13) 0.55447(10) 0.41424(9) 0.0252(2) Uani d . . . 1 . .
H H16A 0.317893 0.585442 0.462288 0.03 Uiso calc U . R 1 . .
H H16B 0.148852 0.606455 0.44469 0.03 Uiso calc U . R 1 . .
C C15 0.24757(12) 0.56279(10) 0.29133(9) 0.0220(2) Uani d . . . 1 . .
H H15 0.156007 0.531485 0.244566 0.026 Uiso calc U . R 1 . .
C C14 -0.03068(16) 0.72641(15) 0.03196(12) 0.0430(3) Uani d . . . 1 . .
H H14 -0.093192 0.659546 0.031467 0.052 Uiso calc U . R 1 . .
C C12 0.07661(18) 0.85709(17) -0.06927(13) 0.0510(4) Uani d . . . 1 . .
H H12 0.087447 0.880818 -0.137999 0.061 Uiso calc U . R 1 . .
C C11 0.15299(18) 0.91854(14) 0.03044(13) 0.0453(4) Uani d . . . 1 . .
H H11 0.217011 0.984144 0.029964 0.054 Uiso calc U . R 1 . .
C C10 0.13629(15) 0.88448(12) 0.13144(12) 0.0358(3) Uani d . . . 1 . .
H H10 0.188287 0.9275 0.199743 0.043 Uiso calc U . R 1 . .

loop_
_atom_site_aniso_label
_atom_site_aniso_U_11
_atom_site_aniso_U_22
_atom_site_aniso_U_33
_atom_site_aniso_U_12
_atom_site_aniso_U_13
_atom_site_aniso_U_23
S1 0.0407(2) 0.03425(19) 0.0631(2) -0.00009(14) 0.00410(16) 0.02571(16)
B1 0.0243(6) 0.0185(5) 0.0207(5) 0.0017(4) 0.0023(4) 0.0033(4)
N1 0.0243(5) 0.0249(5) 0.0264(5) 0.0088(4) 0.0049(4) 0.0046(4)
C1 0.0556(9) 0.0331(7) 0.0335(7) -0.0054(6) -0.0007(6) -0.0022(5)
O1 0.0370(5) 0.0270(4) 0.0329(5) -0.0030(4) 0.0010(4) -0.0003(3)
O2 0.0384(5) 0.0266(4) 0.0335(5) 0.0060(4) 0.0096(4) 0.0008(3)
C2 0.0344(6) 0.0164(5) 0.0309(6) 0.0006(4) 0.0051(5) 0.0065(4)
O3 0.0226(4) 0.0277(4) 0.0206(4) 0.0059(3) 0.0022(3) -0.0006(3)
C3 0.0285(6) 0.0182(5) 0.0298(6) 0.0031(4) 0.0062(5) 0.0060(4)
C6 0.0239(5) 0.0221(5) 0.0369(6) 0.0045(4) 0.0088(5) 0.0075(5)
C5 0.0254(5) 0.0229(5) 0.0244(5) 0.0085(4) 0.0075(4) 0.0054(4)
O4 0.0307(4) 0.0260(4) 0.0211(4) 0.0120(3) -0.0003(3) 0.0005(3)
C4 0.0285(6) 0.0199(5) 0.0280(6) 0.0072(4) 0.0087(4) 0.0063(4)
C7 0.0255(6) 0.0210(5) 0.0366(6) 0.0016(4) 0.0044(5) 0.0072(5)
C8 0.0247(5) 0.0282(6) 0.0323(6) 0.0073(4) 0.0024(5) 0.0029(5)
C9 0.0282(6) 0.0304(6) 0.0292(6) 0.0153(5) 0.0022(5) 0.0022(5)
C13 0.0492(9) 0.0783(12) 0.0271(7) 0.0276(9) 0.0005(6) 0.0012(7)
C26 0.0530(8) 0.0388(7) 0.0237(6) 0.0234(6) 0.0095(5) 0.0038(5)
C25 0.0397(7) 0.0236(6) 0.0457(8) 0.0034(5) -0.0038(6) 0.0003(5)
C24 0.0304(6) 0.0221(5) 0.0230(5) 0.0105(4) 0.0008(4) 0.0011(4)
C23 0.0292(6) 0.0365(7) 0.0454(7) 0.0003(5) 0.0090(5) 0.0076(6)
C22 0.0304(6) 0.0386(7) 0.0280(6) 0.0133(5) 0.0022(5) 0.0091(5)
C21 0.0233(5) 0.0246(5) 0.0219(5) 0.0062(4) 0.0044(4) 0.0022(4)
C20 0.0230(5) 0.0398(7) 0.0279(6) -0.0023(5) 0.0010(4) 0.0107(5)
C19 0.0348(7) 0.0398(7) 0.0321(6) -0.0125(5) 0.0022(5) 0.0082(5)
C18 0.0268(6) 0.0362(7) 0.0467(7) -0.0040(5) -0.0048(5) 0.0194(6)
C17 0.0234(5) 0.0270(6) 0.0195(5) 0.0011(4) 0.0046(4) 0.0037(4)
C16 0.0293(6) 0.0237(5) 0.0214(5) 0.0027(4) 0.0056(4) 0.0024(4)
C15 0.0229(5) 0.0218(5) 0.0202(5) 0.0037(4) 0.0025(4) 0.0026(4)
C14 0.0357(7) 0.0512(8) 0.0348(7) 0.0104(6) 0.0004(6) -0.0036(6)
C12 0.0548(9) 0.0694(11) 0.0352(7) 0.0411(9) 0.0138(7) 0.0199(7)
C11 0.0534(9) 0.0412(8) 0.0483(8) 0.0239(7) 0.0145(7) 0.0204(6)
C10 0.0416(7) 0.0305(6) 0.0354(7) 0.0132(5) 0.0019(5) 0.0081(5)

loop_
_atom_type_symbol
_atom_type_description
_atom_type_scat_dispersion_real
_atom_type_scat_dispersion_imag
_atom_type_scat_source
C C 0.0181 0.0091 'International Tables Vol C Tables 4.2.6.8 and 6.1.1.4'
H H 0.0000 0.0000 'International Tables Vol C Tables 4.2.6.8 and 6.1.1.4'
B B 0.0090 0.0039 'International Tables Vol C Tables 4.2.6.8 and 6.1.1.4'
N N 0.0311 0.0180 'International Tables Vol C Tables 4.2.6.8 and 6.1.1.4'
O O 0.0492 0.0322 'International Tables Vol C Tables 4.2.6.8 and 6.1.1.4'
S S 0.3331 0.5567 'International Tables Vol C Tables 4.2.6.8 and 6.1.1.4'

loop_
_geom_angle_atom_site_label_1
_geom_angle_atom_site_label_2
_geom_angle_atom_site_label_3
_geom_angle_site_symmetry_1
_geom_angle_site_symmetry_3
_geom_angle
_geom_angle_publ_flag
C19 S1 C18 . . 91.78(6) ?
O3 B1 O4 . . 113.53(10) ?
O3 B1 C15 . . 123.07(10) ?
O4 B1 C15 . . 123.40(10) ?
C4 N1 C8 . . 120.35(9) ?
C4 N1 C5 . . 122.45(10) ?
C8 N1 C5 . . 117.16(9) ?
O1 C1 H1A . . 109.5 ?
O1 C1 H1B . . 109.5 ?
H1A C1 H1B . . 109.5 ?
O1 C1 H1C . . 109.5 ?
H1A C1 H1C . . 109.5 ?
H1B C1 H1C . . 109.5 ?
C2 O1 C1 . . 115.39(10) ?
O2 C2 O1 . . 121.60(11) ?
O2 C2 C3 . . 126.42(11) ?
O1 C2 C3 . . 111.96(10) ?
B1 O3 C21 . . 107.83(8) ?
C4 C3 C2 . . 118.28(10) ?
C4 C3 C7 . . 117.41(10) ?
C2 C3 C7 . . 124.23(11) ?
C7 C6 C5 . . 122.85(10) ?
C7 C6 H6 . . 118.6 ?
C5 C6 H6 . . 118.6 ?
N1 C5 C6 . . 109.67(9) ?
N1 C5 C15 . . 111.40(9) ?
C6 C5 C15 . . 112.81(9) ?
N1 C5 H5 . . 107.6 ?
C6 C5 H5 . . 107.6 ?
C15 C5 H5 . . 107.6 ?
B1 O4 C24 . . 106.94(8) ?
N1 C4 C3 . . 123.04(10) ?
N1 C4 H4 . . 118.5 ?
C3 C4 H4 . . 118.5 ?
C6 C7 C3 . . 120.43(11) ?
C6 C7 H7 . . 119.8 ?
C3 C7 H7 . . 119.8 ?
N1 C8 C9 . . 112.73(10) ?
N1 C8 H8A . . 109.0 ?
C9 C8 H8A . . 109.0 ?
N1 C8 H8B . . 109.0 ?
C9 C8 H8B . . 109.0 ?
H8A C8 H8B . . 107.8 ?
C10 C9 C14 . . 118.81(13) ?
C10 C9 C8 . . 121.32(11) ?
C14 C9 C8 . . 119.84(13) ?
C12 C13 C14 . . 120.38(15) ?
C12 C13 H13 . . 119.8 ?
C14 C13 H13 . . 119.8 ?
C24 C26 H26A . . 109.5 ?
C24 C26 H26B . . 109.5 ?
H26A C26 H26B . . 109.5 ?
C24 C26 H26C . . 109.5 ?
H26A C26 H26C . . 109.5 ?
H26B C26 H26C . . 109.5 ?
C24 C25 H25A . . 109.5 ?
C24 C25 H25B . . 109.5 ?
H25A C25 H25B . . 109.5 ?
C24 C25 H25C . . 109.5 ?
H25A C25 H25C . . 109.5 ?
H25B C25 H25C . . 109.5 ?
O4 C24 C25 . . 105.97(10) ?
O4 C24 C26 . . 108.92(9) ?
C25 C24 C26 . . 110.44(10) ?
O4 C24 C21 . . 102.66(8) ?
C25 C24 C21 . . 113.72(10) ?
C26 C24 C21 . . 114.41(11) ?
C21 C23 H23A . . 109.5 ?
C21 C23 H23B . . 109.5 ?
H23A C23 H23B . . 109.5 ?
C21 C23 H23C . . 109.5 ?
H23A C23 H23C . . 109.5 ?
H23B C23 H23C . . 109.5 ?
C21 C22 H22A . . 109.5 ?
C21 C22 H22B . . 109.5 ?
H22A C22 H22B . . 109.5 ?
C21 C22 H22C . . 109.5 ?
H22A C22 H22C . . 109.5 ?
H22B C22 H22C . . 109.5 ?
O3 C21 C22 . . 108.21(9) ?
O3 C21 C23 . . 106.54(9) ?
C22 C21 C23 . . 110.51(10) ?
O3 C21 C24 . . 102.47(8) ?
C22 C21 C24 . . 114.52(10) ?
C23 C21 C24 . . 113.81(10) ?
C19 C20 C17 . . 113.69(11) ?
C19 C20 H20 . . 123.2 ?
C17 C20 H20 . . 123.2 ?
C20 C19 S1 . . 111.13(9) ?
C20 C19 H19 . . 124.4 ?
S1 C19 H19 . . 124.4 ?
C17 C18 S1 . . 112.39(9) ?
C17 C18 H18 . . 123.8 ?
S1 C18 H18 . . 123.8 ?
C18 C17 C20 . . 111.01(11) ?
C18 C17 C16 . . 124.85(11) ?
C20 C17 C16 . . 124.11(10) ?
C17 C16 C15 . . 112.26(9) ?
C17 C16 H16A . . 109.2 ?
C15 C16 H16A . . 109.2 ?
C17 C16 H16B . . 109.2 ?
C15 C16 H16B . . 109.2 ?
H16A C16 H16B . . 107.9 ?
C16 C15 C5 . . 111.76(9) ?
C16 C15 B1 . . 111.11(9) ?
C5 C15 B1 . . 110.57(9) ?
C16 C15 H15 . . 107.7 ?
C5 C15 H15 . . 107.7 ?
B1 C15 H15 . . 107.7 ?
C9 C14 C13 . . 120.54(16) ?
C9 C14 H14 . . 119.7 ?
C13 C14 H14 . . 119.7 ?
C13 C12 C11 . . 119.69(14) ?
C13 C12 H12 . . 120.2 ?
C11 C12 H12 . . 120.2 ?
C12 C11 C10 . . 120.21(16) ?
C12 C11 H11 . . 119.9 ?
C10 C11 H11 . . 119.9 ?
C9 C10 C11 . . 120.37(14) ?
C9 C10 H10 . . 119.8 ?
C11 C10 H10 . . 119.8 ?

loop_
_geom_bond_atom_site_label_1
_geom_bond_atom_site_label_2
_geom_bond_site_symmetry_2
_geom_bond_distance
_geom_bond_publ_flag
S1 C19 . 1.7046(14) ?
S1 C18 . 1.7151(13) ?
B1 O3 . 1.3622(14) ?
B1 O4 . 1.3672(14) ?
B1 C15 . 1.5811(15) ?
N1 C4 . 1.3407(15) ?
N1 C8 . 1.4566(15) ?
N1 C5 . 1.4836(13) ?
C1 O1 . 1.4338(16) ?
C1 H1A . 0.98 ?
C1 H1B . 0.98 ?
C1 H1C . 0.98 ?
O1 C2 . 1.3574(15) ?
O2 C2 . 1.2203(15) ?
C2 C3 . 1.4459(16) ?
O3 C21 . 1.4612(12) ?
C3 C4 . 1.3668(17) ?
C3 C7 . 1.4541(16) ?
C6 C7 . 1.3346(17) ?
C6 C5 . 1.5065(16) ?
C6 H6 . 0.95 ?
C5 C15 . 1.5540(15) ?
C5 H5 . 1.0 ?
O4 C24 . 1.4656(13) ?
C4 H4 . 0.95 ?
C7 H7 . 0.95 ?
C8 C9 . 1.5150(18) ?
C8 H8A . 0.99 ?
C8 H8B . 0.99 ?
C9 C10 . 1.387(2) ?
C9 C14 . 1.3891(18) ?
C13 C12 . 1.372(3) ?
C13 C14 . 1.391(2) ?
C13 H13 . 0.95 ?
C26 C24 . 1.5207(17) ?
C26 H26A . 0.98 ?
C26 H26B . 0.98 ?
C26 H26C . 0.98 ?
C25 C24 . 1.5196(18) ?
C25 H25A . 0.98 ?
C25 H25B . 0.98 ?
C25 H25C . 0.98 ?
C24 C21 . 1.5610(15) ?
C23 C21 . 1.5223(17) ?
C23 H23A . 0.98 ?
C23 H23B . 0.98 ?
C23 H23C . 0.98 ?
C22 C21 . 1.5150(16) ?
C22 H22A . 0.98 ?
C22 H22B . 0.98 ?
C22 H22C . 0.98 ?
C20 C19 . 1.3563(19) ?
C20 C17 . 1.4245(16) ?
C20 H20 . 0.95 ?
C19 H19 . 0.95 ?
C18 C17 . 1.3553(17) ?
C18 H18 . 0.95 ?
C17 C16 . 1.5021(16) ?
C16 C15 . 1.5420(15) ?
C16 H16A . 0.99 ?
C16 H16B . 0.99 ?
C15 H15 . 1.0 ?
C14 H14 . 0.95 ?
C12 C11 . 1.384(2) ?
C12 H12 . 0.95 ?
C11 C10 . 1.393(2) ?
C11 H11 . 0.95 ?
C10 H10 . 0.95 ?
